data_7112800
loop_
_publ_author_name
'Borzsonyi, Gabor'
'Johnson, Ross S.'
'Myles, Andrew J.'
'Cho, Jae-Young'
'Yamazaki, Takeshi'
'Beingessner, Rachel L.'
'Kovalenko, Andriy'
'Fenniri, Hicham'

_publ_section_title
;
 Rosette nanotubes with 1.4 nm inner diameter from a tricyclic variant of
 the Lehn-Mascal G--C base.
;
_journal_issue 35
_journal_name_full 'Chemical communications (Cambridge, England)'
_journal_page_first 6527
_journal_page_last 6529
_journal_paper_doi 10.1039/c0cc01859g
_journal_volume 46
_journal_year 2010
_chemical_formula_sum 'C11 H7 Cl2 N5'
_chemical_formula_weight 280.12
_chemical_name_systematic ' ?'
_space_group_IT_number 14
_symmetry_cell_setting monoclinic
_symmetry_space_group_name_Hall '-P 2ybc'
_symmetry_space_group_name_H-M 'P 1 21/c 1'
_atom_type_scat_source 'International Tables for Crystallography (Vol C)'
_cell_angle_alpha 90.00
_cell_angle_beta 104.075(3)
_cell_angle_gamma 90.00
_cell_formula_units_Z 4
_cell_length_a 11.8814(5)
_cell_length_b 7.4778(4)
_cell_length_c 13.3827(6)
_cell_measurement_reflns_used 6787
_cell_measurement_temperature 150
_cell_measurement_theta_max 27
_cell_measurement_theta_min 5
_cell_volume 1153.31(10)
_computing_cell_refinement DENZO/SCALEPACK_(Otwinowski,_1996)
_computing_data_collection Collect_(Nonius,_1998)
_computing_data_reduction DENZO/SCALEPACK_(Otwinowski,_1996)
_computing_molecular_graphics
;
ORTEP (Johnson, 1976)
PLUTON (Spek, 1991)
;
_computing_publication_material CIF_VAX_MolEN_(Fair,_1990)
_computing_structure_refinement SHELX97_(Sheldrick,_1997)
_computing_structure_solution Direct_methods_(SIR97,_Altomare_et_al.,_1997)
_diffrn_ambient_temperature 150
_diffrn_measured_fraction_theta_max 0.9790
_diffrn_measurement_device_type Nonius_KappaCCD
_diffrn_radiation_type MO-K\a
_diffrn_radiation_wavelength 0.71073
_diffrn_reflns_av_R_equivalents 0.049
_diffrn_reflns_limit_h_max 15
_diffrn_reflns_limit_h_min -15
_diffrn_reflns_limit_k_max 9
_diffrn_reflns_limit_k_min -9
_diffrn_reflns_limit_l_max 17
_diffrn_reflns_limit_l_min -17
_diffrn_reflns_number 6787
_diffrn_reflns_theta_full 26.4
_diffrn_reflns_theta_max 27.47
_diffrn_reflns_theta_min 5.00
_exptl_absorpt_coefficient_mu 0.549
_exptl_absorpt_correction_T_max 0.9209
_exptl_absorpt_correction_T_min 0.7217
_exptl_absorpt_correction_type refined_empirical_(Otwinowski_&_Minor,_1996
_exptl_crystal_colour colorless
_exptl_crystal_density_diffrn 1.61
_exptl_crystal_description plate
_exptl_crystal_F_000 568
_exptl_crystal_size_max 0.38
_exptl_crystal_size_mid 0.30
_exptl_crystal_size_min 0.15
_refine_diff_density_max 0.31
_refine_diff_density_min -0.47
_refine_ls_extinction_coef 0.90E-02
_refine_ls_extinction_method SHELXL97_(Sheldrick_1997)
_refine_ls_goodness_of_fit_ref 0.998
_refine_ls_hydrogen_treatment
;
Chemically significant hydrogens refined isotropically
Others riding
;
_refine_ls_matrix_type full
_refine_ls_number_parameters 168
_refine_ls_number_reflns 2584
_refine_ls_number_restraints 0
_refine_ls_R_factor_gt 0.042
_refine_ls_shift/su_max 0.001
_refine_ls_structure_factor_coef Fsqd
_refine_ls_weighting_details '1/[\s^2^(Fo^2^)+(0.0281P)^2^+0.0000P] where P=(Fo^2^+2Fc^2^)/3 '
_refine_ls_weighting_scheme calc
_refine_ls_wR_factor_ref 0.088
_reflns_number_gt 2104
_reflns_number_total 2592
_reflns_threshold_expression >2.0\s(I)
_cod_data_source_file c0cc01859g.txt
_cod_data_source_block 11241A
_cod_depositor_comments
;
The following automatic conversions were performed:

'_refine_ls_weighting_scheme' value 'calc ' changed to 'calc'
according to
/usr/data/users/saulius/automatic-downloads/retrospective/RSC/lib/dictionaries/cif_core.dic
dictionary named 'cif_core.dic' version 2.4.2 from
2011-04-26.

'_geom_bond_publ_flag' value 'YES' changed to 'yes'
according to
/usr/data/users/saulius/automatic-downloads/retrospective/RSC/lib/dictionaries/cif_core.dic
dictionary named 'cif_core.dic' version 2.4.2 from 2011-04-26 (20
times).

'_geom_angle_publ_flag' value 'YES' changed to 'yes'
according to
/usr/data/users/saulius/automatic-downloads/retrospective/RSC/lib/dictionaries/cif_core.dic
dictionary named 'cif_core.dic' version 2.4.2 from 2011-04-26 (28
times).

Automatic conversion script
Id: cif_fix_values 2281 2013-09-26 08:29:07Z andrius 
;
_cod_original_cell_volume 1153.31(18)
_cod_original_sg_symbol_H-M 'p 1 21/c 1'
_cod_database_code 7112800

loop_
_symmetry_equiv_pos_as_xyz
'x, y, z'
'-x, y+1/2, -z+1/2'
'-x, -y, -z'
'x, -y+1/2, z+1/2'

loop_
_atom_site_aniso_label
_atom_site_aniso_U_11
_atom_site_aniso_U_22
_atom_site_aniso_U_33
_atom_site_aniso_U_12
_atom_site_aniso_U_13
_atom_site_aniso_U_23
Cl(6) 0.0330(4) 0.0231(3) 0.0226(3) 0.0059(2) 0.0089(2) -0.0051(2)
Cl(8) 0.0247(3) 0.0205(3) 0.0237(3) 0.0046(2) 0.0047(2) 0.0021(2)
N(1) 0.0413(14) 0.0322(13) 0.0275(10) 0.0131(10) 0.0140(10) 0.0020(9)
N(5) 0.0231(10) 0.0188(10) 0.0173(9) -0.0002(8) 0.0052(7) -0.0003(7)
N(6) 0.0208(10) 0.0194(10) 0.0183(9) 0.0011(8) 0.0071(8) -0.0016(8)
N(7) 0.0190(10) 0.0187(10) 0.0187(8) 0.0004(7) 0.0044(8) 0.0013(7)
N(8) 0.0270(11) 0.0176(10) 0.0171(9) 0.0028(8) 0.0094(8) 0.0008(8)
C(1) 0.0261(13) 0.0243(13) 0.0193(11) 0.0031(10) 0.0065(9) 0.0020(10)
C(2) 0.0159(11) 0.0206(12) 0.0207(10) 0.0008(9) 0.0052(8) -0.0041(9)
C(3) 0.0170(11) 0.0233(13) 0.0151(9) -0.0030(9) 0.0045(8) -0.0017(9)
C(4) 0.0122(10) 0.0198(12) 0.0165(10) -0.0021(8) 0.0027(8) -0.0020(8)
C(5) 0.0169(11) 0.0185(12) 0.0180(10) -0.0025(9) 0.0049(9) -0.0015(9)
C(6) 0.0182(11) 0.0199(12) 0.0191(10) 0.0001(9) 0.0043(9) -0.0041(9)
C(7) 0.0150(11) 0.0181(12) 0.0185(10) -0.0011(8) 0.0043(9) -0.0012(9)
C(8) 0.0156(11) 0.0199(12) 0.0179(10) 0.0002(9) 0.0022(9) -0.0008(9)
C(9) 0.0316(13) 0.0167(12) 0.0207(10) 0.0016(10) 0.0105(9) 0.0036(9)
C(10) 0.0290(14) 0.0257(14) 0.0278(12) 0.0078(10) 0.0062(10) 0.0072(10)
C(11) 0.0278(14) 0.0307(15) 0.0389(14) 0.0023(11) 0.0066(11) 0.0033(12)

loop_
_atom_site_label
_atom_site_fract_x
_atom_site_fract_y
_atom_site_fract_z
_atom_site_U_iso_or_equiv
_atom_site_thermal_displace_type
_atom_site_calc_flag
Cl(6) 0.63917(5) 0.54719(8) 1.08217(4) 0.02586(18) Uani ?
Cl(8) 0.92966(5) -0.32397(7) 1.04927(4) 0.02317(16) Uani ?
N(1) 0.97936(19) -0.3432(3) 0.79647(15) 0.0327(7) Uani ?
N(5) 0.68078(16) 0.4513(2) 0.90859(12) 0.0197(5) Uani ?
N(6) 0.74025(15) 0.2542(2) 1.05393(12) 0.0191(5) Uani ?
N(7) 0.82912(15) -0.0151(2) 1.04068(12) 0.0188(5) Uani ?
N(8) 0.71484(16) 0.3891(3) 0.75095(13) 0.0199(5) Uani ?
C(1) 0.9344(2) -0.2357(3) 0.83349(16) 0.0231(7) Uani ?
C(2) 0.87815(19) -0.1038(3) 0.88291(16) 0.0189(6) Uani ?
C(3) 0.83039(18) 0.0508(3) 0.83480(15) 0.0184(6) Uani ?
C(4) 0.77998(17) 0.1744(3) 0.88877(15) 0.0163(6) Uani ?
C(5) 0.72464(18) 0.3412(3) 0.84813(16) 0.0177(6) Uani ?
C(6) 0.69388(18) 0.3982(3) 1.00589(16) 0.0191(6) Uani ?
C(7) 0.78302(18) 0.1381(3) 0.99325(15) 0.0172(6) Uani ?
C(8) 0.87339(18) -0.1297(3) 0.98726(15) 0.0181(6) Uani ?
C(9) 0.6574(2) 0.5529(3) 0.70630(16) 0.0223(6) Uani ?
C(10) 0.5326(2) 0.5256(3) 0.65114(17) 0.0276(7) Uani ?
C(11) 0.4757(2) 0.3734(4) 0.64102(19) 0.0327(8) Uani ?
H(3) 0.8317 0.0727 0.7667 0.0220 Uiso calc
H(8) 0.735(2) 0.315(3) 0.7091(18) 0.030(7) Uiso ?
H(10) 0.4916 0.6260 0.6213 0.0330 Uiso calc
H(9A) 0.6987 0.6015 0.6583 0.0270 Uiso calc
H(9B) 0.6615 0.6401 0.7607 0.0270 Uiso calc
H(11A) 0.5131 0.2694 0.6696 0.0390 Uiso calc
H(11B) 0.3981 0.3696 0.6053 0.0390 Uiso calc

loop_
_geom_angle_atom_site_label_1
_geom_angle_atom_site_label_2
_geom_angle_atom_site_label_3
_geom_angle
_geom_angle_publ_flag
C(6) N(5) C(5) 115.80(18) yes
C(6) N(6) C(7) 113.86(17) yes
C(8) N(7) C(7) 117.87(18) yes
H(8) N(8) C(5) 119.6(16) yes
H(8) N(8) C(9) 116.6(16) yes
C(5) N(8) C(9) 123.30(19) yes
N(1) C(1) C(2) 178.2(2) yes
C(3) C(2) C(8) 117.55(19) yes
C(3) C(2) C(1) 123.04(19) yes
C(8) C(2) C(1) 119.4(2) yes
C(2) C(3) C(4) 119.63(19) yes
C(3) C(4) C(7) 118.22(19) yes
C(3) C(4) C(5) 125.98(19) yes
C(7) C(4) C(5) 115.79(19) yes
N(8) C(5) N(5) 118.1(2) yes
N(8) C(5) C(4) 121.50(19) yes
N(5) C(5) C(4) 120.43(18) yes
N(6) C(6) N(5) 131.4(2) yes
N(6) C(6) Cl(6) 114.35(15) yes
N(5) C(6) Cl(6) 114.25(16) yes
N(7) C(7) N(6) 115.06(17) yes
N(7) C(7) C(4) 122.26(19) yes
N(6) C(7) C(4) 122.68(19) yes
N(7) C(8) C(2) 124.41(19) yes
N(7) C(8) Cl(8) 116.72(16) yes
C(2) C(8) Cl(8) 118.87(16) yes
N(8) C(9) C(10) 113.33(19) yes
C(11) C(10) C(9) 126.1(2) yes

loop_
_geom_bond_atom_site_label_1
_geom_bond_atom_site_label_2
_geom_bond_distance
_geom_bond_publ_flag
Cl(6) C(6) 1.740(2) yes
Cl(8) C(8) 1.725(2) yes
N(1) C(1) 1.142(3) yes
N(5) C(6) 1.334(3) yes
N(5) C(5) 1.345(3) yes
N(6) C(6) 1.305(3) yes
N(6) C(7) 1.369(3) yes
N(7) C(8) 1.305(3) yes
N(7) C(7) 1.359(3) yes
N(8) H(8) 0.86(3) yes
N(8) C(5) 1.326(3) yes
N(8) C(9) 1.458(3) yes
C(1) C(2) 1.440(3) yes
C(2) C(3) 1.377(3) yes
C(2) C(8) 1.424(3) yes
C(3) C(4) 1.395(3) yes
C(4) C(7) 1.416(3) yes
C(4) C(5) 1.453(3) yes
C(9) C(10) 1.501(3) yes
C(10) C(11) 1.314(3) yes
